data_2101407
loop_
_publ_author_name
'Sheldrick, G. M.'
'Heine, A.'
'Schmidt-B\"ase, K.'
'Pohl, E.'
'Jones, P. G.'
'Paulus, E.'
'Waring, M. J.'

_publ_section_title
;
 Structures of quinoxaline antibiotics
;
_journal_issue 6
_journal_name_full 'Acta Crystallographica Section B'
_journal_page_first 987
_journal_page_last 999
_journal_paper_doi 10.1107/S010876819401503X
_journal_volume 51
_journal_year 1995
_chemical_formula_moiety 'C53 H66 N10 O12 S2, 2.5(C3 H6 O), 2.5(H2 O)'
_chemical_formula_sum 'C60.5 H86 N10 O17 S2'
_chemical_formula_weight 1289.51
_chemical_name_common Echinomycin.2QN
_chemical_name_systematic
;
 ?
;
_space_group_IT_number 170
_symmetry_cell_setting hexagonal
_symmetry_space_group_name_Hall 'P 65'
_symmetry_space_group_name_H-M 'P 65'
_audit_creation_method SHELXL
_cell_angle_alpha 90.00
_cell_angle_beta 90.00
_cell_angle_gamma 120.00
_cell_formula_units_Z 6
_cell_length_a 22.196(15)
_cell_length_b 22.196(15)
_cell_length_c 24.64(2)
_cell_measurement_reflns_used 25
_cell_measurement_temperature 193(2)
_cell_measurement_theta_max 22.5
_cell_measurement_theta_min 20.0
_cell_volume 10513(13)
_computing_cell_refinement 'Nicolet P3'
_computing_data_collection 'Nicolet P3'
_computing_data_reduction 'Nicolet XDISK'
_computing_molecular_graphics 'Siemens SHELXTL-PC'
_computing_publication_material SHELXL-93
_computing_structure_refinement 'SHELXL-93 (Sheldrick, 1993)'
_computing_structure_solution 'SHELXS-86 (Sheldrick, 1990)'
_diffrn_ambient_temperature 193(2)
_diffrn_measurement_device 'Nicolet R3 4-circle diffractometer'
_diffrn_measurement_method '2\q/\w scans'
_diffrn_radiation_monochromator graphite
_diffrn_radiation_source 'fine-focus sealed tube'
_diffrn_radiation_type CuK\a
_diffrn_radiation_wavelength 1.5418
_diffrn_reflns_av_R_equivalents 0.0970
_diffrn_reflns_av_sigmaI/netI 0.1035
_diffrn_reflns_limit_h_max 19
_diffrn_reflns_limit_h_min -19
_diffrn_reflns_limit_k_max 19
_diffrn_reflns_limit_k_min -20
_diffrn_reflns_limit_l_max 24
_diffrn_reflns_limit_l_min -24
_diffrn_reflns_number 15965
_diffrn_reflns_theta_max 50.09
_diffrn_reflns_theta_min 2.30
_diffrn_standards_decay_% 3
_diffrn_standards_interval_count 100
_diffrn_standards_number 3
_exptl_absorpt_coefficient_mu 1.275
_exptl_absorpt_correction_type none
_exptl_crystal_colour Colourless
_exptl_crystal_density_diffrn 1.222
_exptl_crystal_description 'Tapered hexagonal prisms'
_exptl_crystal_F_000 4122
_exptl_crystal_size_max 0.2
_exptl_crystal_size_mid 0.2
_exptl_crystal_size_min 0.2
_refine_diff_density_max .311
_refine_diff_density_min -.367
_refine_ls_abs_structure_details 'Flack H D (1983), Acta Cryst. A39, 876-881'
_refine_ls_abs_structure_Flack -0.01(5)
_refine_ls_extinction_method none
_refine_ls_goodness_of_fit_all 1.079
_refine_ls_goodness_of_fit_obs 1.184
_refine_ls_matrix_type full
_refine_ls_number_parameters 852
_refine_ls_number_reflns 7102
_refine_ls_number_restraints 834
_refine_ls_restrained_S_all 1.030
_refine_ls_restrained_S_obs 1.099
_refine_ls_R_factor_all 0.1176
_refine_ls_R_factor_obs 0.0897
_refine_ls_shift/esd_max 0.035
_refine_ls_shift/esd_mean 0.004
_refine_ls_structure_factor_coef Fsqd
_refine_ls_weighting_details 'w=1/[s^2^(Fo^2^)+( 0.1500P)^2^+0.0000P] where P=(Fo^2^+2Fc^2^)/3'
_refine_ls_weighting_scheme calc
_refine_ls_wR_factor_all 0.2548
_refine_ls_wR_factor_obs 0.2259
_reflns_number_observed 4828
_reflns_number_total 7102
_reflns_observed_criterion >2sigma(I)
_cod_data_source_file he0091.cif
_cod_data_source_block echi2qn
_cod_depositor_comments
;
 Marking attached hydrogen atoms.

 Antanas Vaitkus,
 2017-03-24

The following automatic conversions were performed:
'_symmetry_cell_setting' value 'Hexagonal' changed to 'hexagonal'
according to '/home/saulius/struct/CIF-dictionaries/cif_core.dic'
dictionary named 'cif_core.dic' version 2.4.1 from 2010-06-29.

Automatic conversion script
Id: cif_fix_enum 1527 2010-12-29 10:47:43Z saulius 

The following automatic conversions were performed:

'_symmetry_cell_setting' value 'Hexagonal' changed to 'hexagonal'
according to /home/saulius/struct/CIF-dictionaries/cif_core.dic
dictionary named 'cif_core.dic' version 2.4.1 from 2010-06-29.

Automatic conversion script
Id: cif_fix_values 1715 2011-07-08 13:25:40Z adriana 

The following automatic conversions were performed:

'_refine_ls_weighting_scheme' value 'calc w=1/[s^2^(Fo^2^)+(
0.1500P)^2^+0.0000P] where P=(Fo^2^+2Fc^2^)/3' was changed to 'calc'.
New tag '_refine_ls_weighting_details' was created. The value of the
new tag was set to 'w=1/[s^2^(Fo^2^)+( 0.1500P)^2^+0.0000P] where
P=(Fo^2^+2Fc^2^)/3'.

Automatic conversion script
Id: cif_fix_values 3143 2015-03-26 13:38:13Z robertas 
;
_cod_original_cell_volume 10513.(13)
_cod_original_sg_symbol_H-M P6(5)
_cod_database_code 2101407

loop_
_symmetry_equiv_pos_as_xyz
'x, y, z'
'-y, x-y, z+2/3'
'-x+y, -x, z+1/3'
'-x, -y, z+1/2'
'y, -x+y, z+1/6'
'x-y, x, z+5/6'

loop_
_atom_site_aniso_label
_atom_site_aniso_U_11
_atom_site_aniso_U_22
_atom_site_aniso_U_33
_atom_site_aniso_U_12
_atom_site_aniso_U_13
_atom_site_aniso_U_23
S1 0.074(2) 0.060(2) 0.0524(15) 0.018(2) 0.0061(14) 0.0081(13)
C1 0.090(7) 0.086(8) 0.033(5) 0.038(7) -0.015(5) -0.007(5)
C2 0.074(6) 0.068(7) 0.035(5) 0.036(6) 0.004(5) 0.008(5)
N1 0.054(5) 0.056(5) 0.058(5) 0.027(4) 0.002(4) 0.000(4)
C24 0.073(8) 0.086(8) 0.053(6) 0.033(7) -0.011(6) 0.036(6)
C3 0.050(6) 0.053(6) 0.050(6) 0.019(5) -0.009(5) -0.018(6)
O1 0.101(6) 0.046(4) 0.052(4) 0.038(4) -0.020(4) 0.002(4)
C4 0.048(6) 0.053(6) 0.031(5) 0.016(5) -0.006(4) -0.001(4)
C5 0.065(7) 0.082(8) 0.067(7) 0.036(6) -0.001(6) 0.008(6)
N2 0.062(5) 0.044(5) 0.028(4) 0.026(5) 0.000(4) 0.006(3)
C6 0.053(6) 0.070(8) 0.041(6) 0.030(6) -0.013(6) -0.034(6)
O2 0.058(4) 0.049(4) 0.061(5) 0.017(4) 0.013(4) 0.014(4)
C7 0.044(6) 0.047(6) 0.083(7) 0.015(5) 0.001(6) -0.003(6)
N3 0.057(5) 0.058(5) 0.056(5) 0.035(5) 0.002(4) 0.006(4)
C8 0.075(7) 0.066(7) 0.016(4) 0.037(6) -0.009(5) -0.005(5)
O3 0.074(5) 0.058(5) 0.083(5) 0.035(4) -0.002(4) -0.017(4)
C9 0.060(6) 0.051(6) 0.066(7) 0.028(5) 0.007(6) -0.009(6)
C10 0.089(8) 0.061(7) 0.064(7) 0.041(7) 0.023(7) 0.011(6)
C27 0.080(8) 0.073(7) 0.041(6) 0.033(6) 0.020(6) 0.000(6)
C11 0.070(7) 0.065(7) 0.056(6) 0.033(6) 0.007(6) 0.006(6)
C12 0.072(8) 0.077(8) 0.058(7) 0.025(7) 0.008(6) 0.005(7)
C13 0.061(7) 0.066(7) 0.068(7) 0.029(6) 0.005(6) 0.025(7)
C14 0.058(7) 0.057(7) 0.071(7) 0.026(6) -0.014(6) -0.005(6)
C15 0.059(6) 0.054(6) 0.055(6) 0.034(6) 0.002(5) -0.004(5)
C16 0.082(8) 0.059(6) 0.034(5) 0.043(6) -0.008(5) -0.006(5)
N5 0.063(5) 0.043(5) 0.040(4) 0.021(4) 0.011(4) -0.003(4)
C17 0.039(5) 0.046(6) 0.065(6) 0.013(5) -0.011(5) -0.008(5)
O4 0.047(4) 0.041(4) 0.062(4) 0.017(3) -0.003(3) 0.001(3)
O5 0.061(5) 0.059(5) 0.140(8) 0.025(4) 0.002(5) -0.007(5)
C18 0.060(7) 0.051(6) 0.061(6) 0.035(6) -0.003(5) -0.005(5)
C19 0.049(6) 0.053(5) 0.050(5) 0.022(5) -0.009(5) 0.000(5)
C20 0.061(7) 0.075(7) 0.087(8) 0.024(6) 0.004(6) 0.017(7)
C21 0.076(8) 0.122(11) 0.095(10) 0.031(8) -0.016(8) 0.015(9)
C22 0.094(9) 0.073(7) 0.108(11) 0.042(7) 0.011(8) 0.038(8)
N6 0.039(5) 0.038(5) 0.071(5) 0.016(4) 0.006(4) 0.005(4)
C25 0.040(6) 0.061(7) 0.067(7) 0.021(5) 0.002(5) -0.002(6)
C23 0.065(7) 0.039(6) 0.070(7) 0.032(5) 0.011(6) 0.008(5)
O6 0.061(5) 0.061(5) 0.077(5) 0.026(4) 0.028(4) 0.012(4)
C28' 0.26(2) 0.106(11) 0.018(5) 0.066(13) 0.012(9) 0.003(7)
S1' 0.140(3) 0.063(2) 0.063(2) 0.028(2) -0.007(2) -0.006(2)
C1' 0.073(7) 0.064(7) 0.056(6) 0.026(6) 0.011(6) 0.000(6)
C2' 0.057(6) 0.055(6) 0.035(5) 0.027(5) -0.002(5) -0.004(5)
N1' 0.054(5) 0.041(5) 0.052(5) 0.022(4) 0.008(4) 0.009(4)
C24' 0.065(7) 0.050(6) 0.085(8) 0.034(6) 0.013(6) 0.009(6)
C3' 0.038(5) 0.043(6) 0.052(6) 0.018(5) -0.011(5) 0.002(5)
O1' 0.054(4) 0.041(4) 0.061(4) 0.019(4) 0.002(3) 0.012(3)
C4' 0.049(6) 0.054(6) 0.048(6) 0.031(5) 0.008(5) 0.008(5)
C5' 0.058(7) 0.075(8) 0.065(7) 0.032(6) 0.000(6) 0.019(6)
N2' 0.045(5) 0.052(5) 0.063(5) 0.018(4) -0.003(5) 0.013(4)
C6' 0.055(6) 0.047(7) 0.094(9) 0.030(6) 0.010(7) 0.011(6)
O2' 0.055(5) 0.084(6) 0.085(5) 0.029(4) -0.003(4) -0.012(5)
C7' 0.052(6) 0.044(6) 0.093(8) 0.017(5) -0.004(6) 0.001(6)
N3' 0.051(5) 0.045(5) 0.073(6) 0.018(4) -0.006(5) -0.001(5)
C8' 0.047(7) 0.054(7) 0.084(8) 0.006(6) -0.008(6) 0.025(7)
O3' 0.070(5) 0.072(5) 0.072(5) 0.018(4) -0.013(4) 0.000(4)
C9' 0.059(7) 0.095(8) 0.082(8) 0.050(7) 0.000(6) -0.001(8)
C10' 0.083(9) 0.112(10) 0.043(6) 0.030(8) 0.005(6) 0.026(7)
C27' 0.094(10) 0.114(10) 0.065(8) 0.033(9) 0.014(8) 0.018(9)
C11' 0.085(9) 0.124(9) 0.031(6) 0.030(9) 0.011(6) 0.001(7)
C12' 0.100(10) 0.134(11) 0.057(8) 0.054(10) 0.015(7) 0.003(9)
C13' 0.151(15) 0.152(13) 0.095(11) 0.089(13) 0.016(11) -0.015(12)
C14' 0.214(16) 0.153(13) 0.077(9) 0.144(13) 0.007(11) -0.004(10)
C15' 0.175(14) 0.110(10) 0.103(10) 0.104(11) 0.038(10) 0.017(9)
C16' 0.112(10) 0.115(9) 0.051(6) 0.075(9) -0.005(7) -0.002(7)
N5' 0.079(7) 0.089(6) 0.057(5) 0.051(6) 0.010(5) 0.005(6)
C17' 0.068(7) 0.062(7) 0.061(6) 0.024(6) -0.025(6) -0.004(6)
O4' 0.106(6) 0.065(5) 0.071(5) 0.049(5) -0.032(5) -0.008(4)
C18' 0.087(9) 0.072(7) 0.104(10) 0.042(7) -0.042(8) -0.010(8)
O5' 0.204(13) 0.099(8) 0.150(10) 0.035(8) -0.114(10) -0.012(8)
C19' 0.077(6) 0.068(6) 0.029(5) 0.037(6) -0.016(5) 0.004(5)
C20' 0.072(8) 0.130(10) 0.087(8) 0.063(8) 0.003(7) 0.002(8)
C21' 0.156(14) 0.131(10) 0.132(14) 0.106(11) -0.042(12) -0.040(11)
C22' 0.069(8) 0.24(2) 0.153(16) 0.075(11) -0.005(10) 0.026(16)
N6' 0.062(5) 0.056(5) 0.049(5) 0.024(5) -0.014(5) 0.001(4)
C25' 0.063(7) 0.083(8) 0.028(5) 0.033(6) 0.000(5) 0.001(5)
C23' 0.083(7) 0.063(7) 0.067(7) 0.026(6) -0.019(8) -0.015(7)
O6' 0.085(6) 0.134(8) 0.052(5) 0.029(6) -0.025(4) 0.007(5)
O30 0.135(8) 0.095(7) 0.090(7) 0.065(6) -0.014(6) -0.005(6)
C31 0.128(11) 0.092(11) 0.096(11) 0.060(10) -0.021(10) 0.017(9)
C32 0.137(11) 0.164(17) 0.134(14) 0.102(13) 0.005(12) 0.028(13)
C33 0.141(12) 0.113(12) 0.110(12) 0.061(11) 0.007(11) 0.035(10)
O40 0.167(14) 0.224(19) 0.237(18) 0.094(13) 0.001(14) -0.023(15)
C41 0.24(2) 0.19(2) 0.23(2) 0.139(19) 0.13(2) 0.07(2)
C42 0.33(3) 0.26(4) 0.21(3) -0.18(3) -0.03(3) -0.02(3)
C43 0.35(4) 0.36(5) 0.21(2) 0.22(4) -0.12(3) 0.01(3)
O50 0.20(3) 0.28(3) 0.63(8) 0.20(3) -0.23(4) -0.30(4)
C51 0.25(4) 0.28(4) 0.48(7) 0.21(4) -0.07(5) -0.11(6)
C52 0.19(4) 0.29(5) 0.59(9) 0.19(3) -0.21(5) -0.20(6)
C53 0.24(4) 0.24(4) 0.43(9) 0.16(4) 0.02(6) -0.09(6)
O60 0.36(7) 0.32(6) 0.35(7) 0.17(5) 0.05(6) 0.06(5)
O61 0.41(8) 0.27(5) 0.45(8) 0.13(5) -0.05(7) -0.03(6)
O62 0.47(9) 0.37(8) 0.45(9) 0.20(7) 0.00(7) -0.09(7)
O63 0.46(8) 0.38(7) 0.34(7) 0.22(6) -0.08(7) -0.02(6)
O64 0.29(5) 0.25(5) 0.32(6) 0.08(4) 0.08(5) 0.02(5)

loop_
_atom_site_label
_atom_site_fract_x
_atom_site_fract_y
_atom_site_fract_z
_atom_site_U_iso_or_equiv
_atom_site_thermal_displace_type
_atom_site_calc_flag
_atom_site_refinement_flags
_atom_site_occupancy
_atom_site_disorder_group
_atom_site_type_symbol
_atom_site_attached_hydrogens
S1 0.2748(2) 0.92314(15) 0.91520(11) 0.0691(8) Uani d U 1 . S 0
C1 0.3636(6) 0.9458(7) 0.9316(4) 0.072(3) Uani d U 1 . C 0
H1A 0.3890(6) 0.9945(7) 0.9447(4) 0.087 Uiso calc R 1 . H 0
H1B 0.3625(6) 0.9156(7) 0.9617(4) 0.087 Uiso calc R 1 . H 0
C2 0.4038(5) 0.9384(6) 0.8838(4) 0.059(3) Uani d U 1 . C 0
H2 0.3998(5) 0.9641(6) 0.8519(4) 0.071 Uiso calc R 1 . H 0
N1 0.3768(4) 0.8658(4) 0.8683(3) 0.056(2) Uani d U 1 . N 0
C24 0.3780(6) 0.8185(6) 0.9106(4) 0.074(3) Uani d U 1 . C 0
H24A 0.4236(15) 0.8409(18) 0.928(2) 0.111 Uiso calc R 1 . H 0
H24B 0.370(4) 0.7750(17) 0.8936(6) 0.111 Uiso calc R 1 . H 0
H24C 0.342(3) 0.808(3) 0.9376(17) 0.111 Uiso calc R 1 . H 0
C3 0.3449(5) 0.8435(6) 0.8154(4) 0.054(3) Uani d U 1 . C 0
O1 0.3441(4) 0.8837(4) 0.7855(3) 0.066(2) Uani d U 1 . O 0
C4 0.3219(5) 0.7692(5) 0.8027(4) 0.048(2) Uani d U 1 . C 0
H4 0.2976(5) 0.7385(5) 0.8345(4) 0.058 Uiso calc R 1 . H 0
C5 0.3838(6) 0.7632(6) 0.7861(5) 0.072(3) Uani d U 1 . C 0
H5A 0.3687(6) 0.7145(6) 0.7778(5) 0.107 Uiso calc R 1 . H 0
H5B 0.4177(6) 0.7792(6) 0.8158(5) 0.107 Uiso calc R 1 . H 0
H5C 0.4053(6) 0.7918(6) 0.7538(5) 0.107 Uiso calc R 1 . H 0
N2 0.2752(4) 0.7534(4) 0.7577(3) 0.045(2) Uani d U 1 . N 0
H2A 0.2882(4) 0.7838(4) 0.7311(3) 0.054 Uiso calc R 1 . H 0
C6 0.2134(6) 0.6955(6) 0.7537(4) 0.055(3) Uani d U 1 . C 0
O2 0.1840(4) 0.6524(4) 0.7888(3) 0.060(2) Uani d U 1 . O 0
C7 0.1764(5) 0.6853(5) 0.6963(5) 0.062(3) Uani d U 1 . C 0
H7 0.1570(5) 0.6355(5) 0.6856(5) 0.074 Uiso calc R 1 . H 0
N3 0.2245(4) 0.7278(4) 0.6535(3) 0.054(2) Uani d U 1 . N 0
H3 0.2167(4) 0.7581(4) 0.6365(3) 0.065 Uiso calc R 1 . H 0
C8 0.2802(6) 0.7227(6) 0.6389(3) 0.052(2) Uani d U 1 . C 0
O3 0.2843(4) 0.6698(4) 0.6492(3) 0.071(2) Uani d U 1 . O 0
C9 0.3382(5) 0.7861(5) 0.6182(4) 0.059(3) Uani d U 1 . C 0
C10 0.3733(6) 0.7868(6) 0.5675(5) 0.069(3) Uani d U 1 . C 0
H10 0.3586(6) 0.7456(6) 0.5469(5) 0.083 Uiso calc R 1 . H 0
C27 0.4278(6) 0.8487(6) 0.5511(4) 0.067(3) Uani d U 1 . C 0
H27 0.4507(6) 0.8506(6) 0.5181(4) 0.081 Uiso calc R 1 . H 0
C11 0.4511(6) 0.9100(6) 0.5815(4) 0.064(3) Uani d U 1 . C 0
C12 0.5074(6) 0.9752(7) 0.5670(5) 0.074(3) Uani d U 1 . C 0
H12 0.5319(6) 0.9808(7) 0.5341(5) 0.089 Uiso calc R 1 . H 0
C13 0.5263(6) 1.0301(6) 0.6007(5) 0.066(3) Uani d U 1 . C 0
H13 0.5648(6) 1.0740(6) 0.5912(5) 0.079 Uiso calc R 1 . H 0
C14 0.4905(6) 1.0237(6) 0.6493(5) 0.063(3) Uani d U 1 . C 0
H14 0.5054(6) 1.0633(6) 0.6720(5) 0.076 Uiso calc R 1 . H 0
C15 0.4348(5) 0.9620(5) 0.6644(4) 0.053(2) Uani d U 1 . C 0
H15 0.4108(5) 0.9588(5) 0.6972(4) 0.064 Uiso calc R 1 . H 0
C16 0.4125(6) 0.9026(5) 0.6312(4) 0.055(3) Uani d U 1 . C 0
N5 0.3569(4) 0.8427(4) 0.6466(3) 0.052(2) Uani d U 1 . N 0
C17 0.1165(5) 0.6977(5) 0.7016(4) 0.053(2) Uani d U 1 . C 0
H18A 0.0878(5) 0.6825(5) 0.6683(4) 0.064 Uiso calc R 1 . H 0
H18B 0.0869(5) 0.6712(5) 0.7328(4) 0.064 Uiso calc R 1 . H 0
O4 0.1446(3) 0.7713(3) 0.7100(3) 0.052(2) Uani d U 1 . O 0
O5 0.0366(4) 0.7516(4) 0.7287(4) 0.089(3) Uani d U 1 . O 0
C18 0.0994(6) 0.7920(5) 0.7217(4) 0.054(2) Uani d U 1 . C 0
C19 0.1282(5) 0.8713(5) 0.7236(4) 0.052(2) Uani d U 1 . C 0
H19 0.0984(5) 0.8797(5) 0.7494(4) 0.063 Uiso calc R 1 . H 0
C20 0.1219(6) 0.8987(6) 0.6677(5) 0.079(3) Uani d U 1 . C 0
H20 0.1552(6) 0.8968(6) 0.6414(5) 0.094 Uiso calc R 1 . H 0
C21 0.0478(7) 0.8585(8) 0.6456(6) 0.106(5) Uani d U 1 . C 0
H21A 0.0458(7) 0.8773(8) 0.6101(6) 0.159 Uiso calc R 1 . H 0
H21B 0.0161(7) 0.8631(8) 0.6707(6) 0.159 Uiso calc R 1 . H 0
H21C 0.0338(7) 0.8093(8) 0.6418(6) 0.159 Uiso calc R 1 . H 0
C22 0.1391(7) 0.9749(6) 0.6760(6) 0.092(4) Uani d U 1 . C 0
H22A 0.1865(7) 1.0026(6) 0.6902(6) 0.138 Uiso calc R 1 . H 0
H22B 0.1061(7) 0.9759(6) 0.7018(6) 0.138 Uiso calc R 1 . H 0
H22C 0.1356(7) 0.9943(6) 0.6412(6) 0.138 Uiso calc R 1 . H 0
N6 0.1991(4) 0.9099(4) 0.7438(3) 0.051(2) Uani d U 1 . N 0
C25 0.2572(5) 0.9258(5) 0.7084(4) 0.058(3) Uani d U 1 . C 0
H25A 0.269(2) 0.968(2) 0.6871(19) 0.087 Uiso calc R 1 . H 0
H25B 0.2447(13) 0.8866(15) 0.6838(18) 0.087 Uiso calc R 1 . H 0
H25C 0.2975(11) 0.934(3) 0.7302(5) 0.087 Uiso calc R 1 . H 0
C23 0.2070(6) 0.9356(5) 0.7965(5) 0.055(3) Uani d U 1 . C 0
O6 0.1559(4) 0.9175(4) 0.8264(3) 0.068(2) Uani d U 1 . O 0
C28' 0.3312(11) 1.0822(8) 0.9663(4) 0.137(7) Uani d U 1 . C 0
H28A 0.326(7) 1.041(4) 0.9856(16) 0.206 Uiso calc R 1 . H 0
H28B 0.287(4) 1.082(7) 0.9671(5) 0.206 Uiso calc R 1 . H 0
H28C 0.367(4) 1.125(4) 0.9839(17) 0.206 Uiso calc R 1 . H 0
S1' 0.3555(2) 1.0801(2) 0.89728(13) 0.0986(12) Uani d U 1 . S 0
C1' 0.2821(6) 0.9964(6) 0.8778(4) 0.069(3) Uani d U 1 . C 0
H1' 0.2392(6) 0.9987(6) 0.8861(4) 0.082 Uiso calc R 1 . H 0
C2' 0.2820(5) 0.9852(5) 0.8150(4) 0.049(2) Uani d U 1 . C 0
H2' 0.3109(5) 0.9632(5) 0.8070(4) 0.059 Uiso calc R 1 . H 0
N1' 0.3106(4) 1.0512(4) 0.7844(3) 0.050(2) Uani d U 1 . N 0
C24' 0.2709(5) 1.0887(5) 0.7856(5) 0.064(3) Uani d U 1 . C 0
H24D 0.268(3) 1.104(3) 0.7489(7) 0.097 Uiso calc R 1 . H 0
H24E 0.295(2) 1.129(2) 0.810(2) 0.097 Uiso calc R 1 . H 0
H24F 0.2239(13) 1.0576(12) 0.799(3) 0.097 Uiso calc R 1 . H 0
C3' 0.3756(5) 1.0773(5) 0.7659(4) 0.045(2) Uani d U 1 . C 0
O1' 0.4072(3) 1.0459(3) 0.7685(3) 0.054(2) Uani d U 1 . O 0
C4' 0.4095(5) 1.1480(5) 0.7364(4) 0.048(2) Uani d U 1 . C 0
H4' 0.3981(5) 1.1800(5) 0.7567(4) 0.057 Uiso calc R 1 . H 0
C5' 0.3829(6) 1.1408(6) 0.6788(4) 0.067(3) Uani d U 1 . C 0
H5'A 0.4054(6) 1.1865(6) 0.6612(4) 0.100 Uiso calc R 1 . H 0
H5'B 0.3324(6) 1.1218(6) 0.6794(4) 0.100 Uiso calc R 1 . H 0
H5'C 0.3935(6) 1.1093(6) 0.6584(4) 0.100 Uiso calc R 1 . H 0
N2' 0.4839(4) 1.1773(4) 0.7364(4) 0.056(2) Uani d U 1 . N 0
H2'A 0.5055(4) 1.1819(4) 0.7054(4) 0.067 Uiso calc R 1 . H 0
C6' 0.5213(6) 1.1980(5) 0.7828(6) 0.063(3) Uani d U 1 . C 0
O2' 0.4937(4) 1.2008(4) 0.8258(4) 0.077(2) Uani d U 1 . O 0
C7' 0.5983(5) 1.2231(6) 0.7807(5) 0.067(3) Uani d U 1 . C 0
H7' 0.6228(5) 1.2742(6) 0.7733(5) 0.080 Uiso calc R 1 . H 0
N3' 0.6167(4) 1.1906(4) 0.7370(4) 0.059(2) Uani d U 1 . N 0
H3' 0.6029(4) 1.1460(4) 0.7402(4) 0.071 Uiso calc R 1 . H 0
C8' 0.6532(6) 1.2234(6) 0.6923(5) 0.070(3) Uani d U 1 . C 0
O3' 0.6669(4) 1.2826(5) 0.6809(3) 0.079(2) Uani d U 1 . O 0
C9' 0.6796(6) 1.1858(7) 0.6596(5) 0.073(3) Uani d U 1 . C 0
C10' 0.7045(7) 1.2085(8) 0.6065(5) 0.087(4) Uani d U 1 . C 0
H10' 0.7051(7) 1.2483(8) 0.5916(5) 0.105 Uiso calc R 1 . H 0
C27' 0.7274(7) 1.1729(9) 0.5775(6) 0.099(4) Uani d U 1 . C 0
H27' 0.7433(7) 1.1864(9) 0.5413(6) 0.119 Uiso calc R 1 . H 0
C11' 0.7276(7) 1.1173(9) 0.6002(5) 0.090(4) Uani d U 1 . C 0
C12' 0.7554(8) 1.0781(9) 0.5719(6) 0.099(4) Uani d U 1 . C 0
H12' 0.7708(8) 1.0879(9) 0.5353(6) 0.119 Uiso calc R 1 . H 0
C13' 0.7578(10) 1.0297(11) 0.5994(8) 0.127(5) Uani d U 1 . C 0
H13' 0.7762(10) 1.0045(11) 0.5815(8) 0.152 Uiso calc R 1 . H 0
C14' 0.7365(10) 1.0117(9) 0.6513(6) 0.125(5) Uani d U 1 . C 0
H14' 0.7440(10) 0.9784(9) 0.6696(6) 0.150 Uiso calc R 1 . H 0
C15' 0.7042(10) 1.0418(8) 0.6769(7) 0.114(4) Uani d U 1 . C 0
H15' 0.6824(10) 1.0247(8) 0.7110(7) 0.137 Uiso calc R 1 . H 0
C16' 0.7031(7) 1.0984(8) 0.6526(5) 0.084(3) Uani d U 1 . C 0
N5' 0.6767(5) 1.1319(6) 0.6825(4) 0.070(2) Uani d U 1 . N 0
C17' 0.6244(6) 1.2128(6) 0.8357(4) 0.068(3) Uani d U 1 . C 0
H17C 0.6759(6) 1.2395(6) 0.8370(4) 0.081 Uiso calc R 1 . H 0
H17D 0.6062(6) 1.2291(6) 0.8655(4) 0.081 Uiso calc R 1 . H 0
O4' 0.5994(4) 1.1385(4) 0.8414(3) 0.078(2) Uani d U 1 . O 0
C18' 0.6251(7) 1.1166(7) 0.8791(6) 0.087(4) Uani d U 1 . C 0
O5' 0.6668(8) 1.1601(6) 0.9098(6) 0.169(6) Uani d U 1 . O 0
C19' 0.6019(6) 1.0420(5) 0.8780(4) 0.058(3) Uani d U 1 . C 0
H19' 0.6030(6) 1.0294(5) 0.9168(4) 0.070 Uiso calc R 1 . H 0
C20' 0.6466(6) 1.0194(8) 0.8485(6) 0.090(3) Uani d U 1 . C 0
H20' 0.6539(6) 1.0375(8) 0.8105(6) 0.109 Uiso calc R 1 . H 0
C21' 0.6151(10) 0.9415(9) 0.8463(7) 0.124(5) Uani d U 1 . C 0
H21D 0.6465(10) 0.9300(9) 0.8267(7) 0.187 Uiso calc R 1 . H 0
H21E 0.5703(10) 0.9209(9) 0.8274(7) 0.187 Uiso calc R 1 . H 0
H21F 0.6081(10) 0.9229(9) 0.8833(7) 0.187 Uiso calc R 1 . H 0
C22' 0.7180(8) 1.0526(12) 0.8773(8) 0.153(7) Uani d U 1 . C 0
H22D 0.7481(8) 1.0385(12) 0.8587(8) 0.230 Uiso calc R 1 . H 0
H22E 0.7115(8) 1.0370(12) 0.9151(8) 0.230 Uiso calc R 1 . H 0
H22F 0.7397(8) 1.1034(12) 0.8762(8) 0.230 Uiso calc R 1 . H 0
N6' 0.5298(5) 1.0026(4) 0.8627(3) 0.058(2) Uani d U 1 . N 0
C25' 0.5121(6) 0.9987(6) 0.8025(3) 0.060(3) Uani d U 1 . C 0
H25D 0.480(3) 0.9503(8) 0.7925(7) 0.090 Uiso calc R 1 . H 0
H25E 0.5548(7) 1.017(3) 0.7810(4) 0.090 Uiso calc R 1 . H 0
H25F 0.490(3) 1.027(3) 0.7954(6) 0.090 Uiso calc R 1 . H 0
C23' 0.4800(7) 0.9724(6) 0.9003(5) 0.075(3) Uani d U 1 . C 0
O6' 0.4953(4) 0.9691(5) 0.9492(3) 0.102(3) Uani d U 1 . O 0
O30 0.1915(5) 0.8201(5) 0.5868(4) 0.103(3) Uani d DU 1 . O 0
C31 0.2109(8) 0.8552(8) 0.5454(7) 0.103(4) Uani d DU 1 . C 0
C32 0.2839(8) 0.8895(10) 0.5283(7) 0.133(6) Uani d DU 1 . C 0
H32A 0.3101(8) 0.8762(10) 0.5527(7) 0.199 Uiso calc R 1 . H 0
H32B 0.3037(8) 0.9401(10) 0.5294(7) 0.199 Uiso calc R 1 . H 0
H32C 0.2867(8) 0.8752(10) 0.4911(7) 0.199 Uiso calc R 1 . H 0
C33 0.1629(8) 0.8683(8) 0.5141(6) 0.122(5) Uani d DU 1 . C 0
H33A 0.1162(8) 0.8423(8) 0.5299(6) 0.184 Uiso calc R 1 . H 0
H33B 0.1616(8) 0.8534(8) 0.4765(6) 0.184 Uiso calc R 1 . H 0
H33C 0.1786(8) 0.9182(8) 0.5148(6) 0.184 Uiso calc R 1 . H 0
O40 0.2198(9) 0.3650(10) 0.0346(8) 0.211(7) Uani d DU 1 . O 0
C41 0.2611(11) 0.4129(13) 0.0035(9) 0.202(10) Uani d DU 1 . C 0
C42 0.3308(15) 0.4599(16) 0.0216(12) 0.41(3) Uani d DU 1 . C 0
H42A 0.3368(15) 0.4476(16) 0.0586(12) 0.616 Uiso calc R 1 . H 0
H42B 0.3390(15) 0.5076(16) 0.0213(12) 0.616 Uiso calc R 1 . H 0
H42C 0.3640(15) 0.4567(16) -0.0027(12) 0.616 Uiso calc R 1 . H 0
C43 0.2386(17) 0.4201(18) -0.0505(11) 0.291(17) Uani d DU 1 . C 0
H43A 0.1900(17) 0.3839(18) -0.0559(11) 0.436 Uiso calc R 1 . H 0
H43B 0.2678(17) 0.4151(18) -0.0779(11) 0.436 Uiso calc R 1 . H 0
H43C 0.2428(17) 0.4660(18) -0.0539(11) 0.436 Uiso calc R 1 . H 0
O50 0.1163(18) 0.032(2) 0.078(3) 0.33(3) Uani d PDU 0.50 -1 O 0
C51 0.139(2) 0.096(2) 0.081(3) 0.30(3) Uani d PDU 0.50 -1 C 0
C52 0.200(3) 0.137(3) 0.114(4) 0.33(3) Uani d PDU 0.50 -1 C 0
H52A 0.226(3) 0.112(3) 0.117(4) 0.493 Uiso calc PR 0.50 -1 H 0
H52B 0.187(3) 0.144(3) 0.150(4) 0.493 Uiso calc PR 0.50 -1 H 0
H52C 0.230(3) 0.182(3) 0.096(4) 0.493 Uiso calc PR 0.50 -1 H 0
C53 0.092(3) 0.123(3) 0.071(3) 0.28(3) Uani d PDU 0.50 -1 C 0
H53A 0.053(3) 0.090(3) 0.048(3) 0.421 Uiso calc PR 0.50 -1 H 0
H53B 0.117(3) 0.167(3) 0.052(3) 0.421 Uiso calc PR 0.50 -1 H 0
H53C 0.074(3) 0.130(3) 0.105(3) 0.421 Uiso calc PR 0.50 -1 H 0
O60 0.123(4) 0.010(4) -0.027(4) 0.34(3) Uani d PU 0.50 -1 O 2
O61 0.109(5) 0.108(3) 0.149(4) 0.40(4) Uani d PU 0.50 -2 O 2
O62 0.041(6) -0.033(6) 0.139(5) 0.43(5) Uani d PU 0.50 -2 O 2
O63 -0.080(6) -0.112(5) 0.239(5) 0.39(4) Uani d PU 0.50 -2 O 2
O64 -0.082(3) -0.057(3) 0.350(3) 0.31(3) Uani d PU 0.50 -2 O 2

loop_
_atom_type_symbol
_atom_type_description
_atom_type_scat_dispersion_real
_atom_type_scat_dispersion_imag
_atom_type_scat_source
C C .0181 .0091 'International Tables Vol C Tables 4.2.6.8 and 6.1.1.4'
H H .0000 .0000 'International Tables Vol C Tables 4.2.6.8 and 6.1.1.4'
N N .0311 .0180 'International Tables Vol C Tables 4.2.6.8 and 6.1.1.4'
O O .0492 .0322 'International Tables Vol C Tables 4.2.6.8 and 6.1.1.4'
S S .3331 .5567 'International Tables Vol C Tables 4.2.6.8 and 6.1.1.4'

loop_
_geom_angle_atom_site_label_1
_geom_angle_atom_site_label_2
_geom_angle_atom_site_label_3
_geom_angle
C1' S1 C1 105.5(6)
C2 C1 S1 114.0(7)
N1 C2 C23' 110.9(9)
N1 C2 C1 112.2(9)
C23' C2 C1 107.6(9)
C3 N1 C2 118.2(8)
C3 N1 C24 124.5(9)
C2 N1 C24 117.0(9)
O1 C3 N1 120.0(9)
O1 C3 C4 125.8(9)
N1 C3 C4 113.8(10)
N2 C4 C3 103.7(8)
N2 C4 C5 110.3(8)
C3 C4 C5 109.5(9)
C6 N2 C4 124.1(8)
O2 C6 N2 126.7(9)
O2 C6 C7 119.1(9)
N2 C6 C7 114.2(10)
N3 C7 C17 112.0(9)
N3 C7 C6 113.0(8)
C17 C7 C6 109.8(9)
C8 N3 C7 123.0(8)
O3 C8 N3 121.8(10)
O3 C8 C9 122.6(10)
N3 C8 C9 114.9(10)
N5 C9 C8 116.5(9)
N5 C9 C10 122.1(9)
C8 C9 C10 121.4(9)
C27 C10 C9 117.6(10)
C10 C27 C11 122.1(10)
C27 C11 C12 124.7(10)
C27 C11 C16 115.3(10)
C12 C11 C16 120.1(10)
C13 C12 C11 119.0(11)
C12 C13 C14 121.8(11)
C15 C14 C13 121.2(11)
C14 C15 C16 119.9(10)
N5 C16 C15 118.7(9)
N5 C16 C11 123.4(9)
C15 C16 C11 118.0(10)
C9 N5 C16 119.5(8)
O4 C17 C7 107.6(8)
C18 O4 C17 116.7(7)
O5 C18 O4 123.7(9)
O5 C18 C19 119.7(9)
O4 C18 C19 116.6(9)
N6 C19 C20 111.1(8)
N6 C19 C18 113.0(8)
C20 C19 C18 110.7(8)
C21 C20 C19 111.9(10)
C21 C20 C22 106.9(11)
C19 C20 C22 106.9(10)
C23 N6 C25 123.1(8)
C23 N6 C19 115.9(8)
C25 N6 C19 120.6(9)
O6 C23 N6 120.9(10)
O6 C23 C2' 123.1(10)
N6 C23 C2' 116.0(9)
C28' S1' C1' 98.6(7)
C2' C1' S1 111.7(8)
C2' C1' S1' 110.6(7)
S1 C1' S1' 114.7(7)
N1' C2' C23 109.4(7)
N1' C2' C1' 112.3(8)
C23 C2' C1' 108.7(9)
C3' N1' C2' 115.9(8)
C3' N1' C24' 125.4(8)
C2' N1' C24' 117.7(8)
O1' C3' N1' 122.9(8)
O1' C3' C4' 118.8(8)
N1' C3' C4' 118.2(9)
N2' C4' C5' 110.3(8)
N2' C4' C3' 109.0(7)
C5' C4' C3' 111.6(8)
C6' N2' C4' 121.7(9)
O2' C6' N2' 120.3(10)
O2' C6' C7' 120.4(12)
N2' C6' C7' 119.2(11)
N3' C7' C6' 112.7(9)
N3' C7' C17' 110.9(9)
C6' C7' C17' 110.9(10)
C8' N3' C7' 125.2(9)
O3' C8' N3' 121.9(13)
O3' C8' C9' 121.7(12)
N3' C8' C9' 116.3(11)
N5' C9' C10' 124.2(12)
N5' C9' C8' 115.7(11)
C10' C9' C8' 120.1(13)
C27' C10' C9' 118.7(14)
C10' C27' C11' 119.4(14)
C27' C11' C16' 118.7(15)
C27' C11' C12' 122.4(13)
C16' C11' C12' 118.9(16)
C13' C12' C11' 116.5(14)
C12' C13' C14' 125.9(17)
C13' C14' C15' 119.2(16)
C14' C15' C16' 119.6(14)
N5' C16' C11' 123.2(14)
N5' C16' C15' 117.5(12)
C11' C16' C15' 119.3(14)
C9' N5' C16' 115.5(10)
O4' C17' C7' 107.0(8)
C18' O4' C17' 119.9(9)
O5' C18' O4' 116.7(12)
O5' C18' C19' 127.4(12)
O4' C18' C19' 115.8(11)
N6' C19' C18' 110.3(9)
N6' C19' C20' 113.0(9)
C18' C19' C20' 117.9(11)
C19' C20' C21' 113.3(12)
C19' C20' C22' 108.0(13)
C21' C20' C22' 110.0(13)
C23' N6' C19' 120.9(8)
C23' N6' C25' 121.4(9)
C19' N6' C25' 117.7(8)
O6' C23' N6' 120.7(11)
O6' C23' C2 119.4(11)
N6' C23' C2 119.8(10)
O30 C31 C33 120.6(13)
O30 C31 C32 121.2(12)
C33 C31 C32 118.1(14)
O40 C41 C42 119.4(18)
O40 C41 C43 120.2(19)
C42 C41 C43 121.(2)
O50 C51 C52 117.(2)
O50 C51 C53 120.(2)
C52 C51 C53 119.(3)

loop_
_geom_bond_atom_site_label_1
_geom_bond_atom_site_label_2
_geom_bond_distance
S1 C1' 1.803(12)
S1 C1 1.820(12)
C1 C2 1.536(15)
C2 N1 1.461(13)
C2 C23' 1.52(2)
N1 C3 1.449(13)
N1 C24 1.489(12)
C3 O1 1.164(12)
C3 C4 1.495(15)
C4 N2 1.437(11)
C4 C5 1.502(14)
N2 C6 1.335(13)
C6 O2 1.209(12)
C6 C7 1.594(15)
C7 N3 1.461(13)
C7 C17 1.492(14)
N3 C8 1.345(13)
C8 O3 1.248(12)
C8 C9 1.443(14)
C9 N5 1.311(12)
C9 C10 1.47(2)
C10 C27 1.361(15)
C27 C11 1.41(2)
C11 C12 1.41(2)
C11 C16 1.455(14)
C12 C13 1.36(2)
C13 C14 1.40(2)
C14 C15 1.361(14)
C15 C16 1.415(14)
C16 N5 1.340(13)
C17 O4 1.443(11)
O4 C18 1.326(12)
O5 C18 1.236(12)
C18 C19 1.546(14)
C19 N6 1.451(12)
C19 C20 1.54(2)
C20 C21 1.53(2)
C20 C22 1.55(2)
N6 C23 1.395(13)
N6 C25 1.447(12)
C23 O6 1.238(12)
C23 C2' 1.536(15)
C28' S1' 1.792(12)
S1' C1' 1.820(12)
C1' C2' 1.568(14)
C2' N1' 1.480(12)
N1' C3' 1.339(12)
N1' C24' 1.482(12)
C3' O1' 1.212(11)
C3' C4' 1.541(13)
C4' N2' 1.440(12)
C4' C5' 1.516(14)
N2' C6' 1.35(2)
C6' O2' 1.242(14)
C6' C7' 1.51(2)
C7' N3' 1.464(14)
C7' C17' 1.536(15)
N3' C8' 1.345(14)
C8' O3' 1.223(13)
C8' C9' 1.47(2)
C9' N5' 1.296(15)
C9' C10' 1.41(2)
C10' C27' 1.34(2)
C27' C11' 1.36(2)
C11' C16' 1.38(2)
C11' C12' 1.47(2)
C12' C13' 1.30(2)
C13' C14' 1.35(2)
C14' C15' 1.36(2)
C15' C16' 1.40(2)
C16' N5' 1.368(15)
C17' O4' 1.462(13)
O4' C18' 1.304(14)
C18' O5' 1.213(15)
C18' C19' 1.47(2)
C19' N6' 1.438(13)
C19' C20' 1.50(2)
C20' C21' 1.51(2)
C20' C22' 1.55(2)
N6' C23' 1.337(15)
N6' C25' 1.526(12)
C23' O6' 1.264(14)
O30 C31 1.22(2)
C31 C33 1.46(2)
C31 C32 1.47(2)
O40 C41 1.26(2)
C41 C42 1.44(2)
C41 C43 1.46(2)
O50 C51 1.25(3)
C51 C52 1.45(2)
C51 C53 1.45(2)

loop_
_geom_torsion_atom_site_label_1
_geom_torsion_atom_site_label_2
_geom_torsion_atom_site_label_3
_geom_torsion_atom_site_label_4
_geom_torsion
C2 C1 S1 C1' -76.8(9)
C1 S1 C1' C2' 95.1(9)
C28' S1' C1' C2' 170.3(10)
C28' S1' C1' S1 -62.4(9)
C18 O4 C17 C7 -172.7(8)
C18' O4' C17' C7' 166.4(11)
N6 C19 C18 O4 -34.2(12)
N6' C19' C18' O4' -37.3(15)
O4 C17 C7 N3 -55.2(11)
O4' C17' C7' N3' -52.1(11)
C19 C18 O4 C17 -172.7(8)
C19' C18' O4' C17' -174.0(11)
C6 C7 C17 O4 71.1(10)
C6' C7' C17' O4' 74.0(11)
N3 C8 C9 N5 47.6(13)
N3' C8' C9' N5' -12.9(15)
C23' C2 C1 S1 169.0(8)
C23 C2' C1' S1' -153.5(7)
N1 C2 C1 S1 -68.8(11)
N1' C2' C1' S1' -32.2(11)
C17 C7 C6 N2 -107.5(9)
C17' C7' C6' N2' -154.5(9)
